data_7025565
loop_
_publ_author_name
'Norton, Kieran'
'Banerjee, Santanu'
'Das, Sayantani'
'Huebner, Louise'
'Emge, Thomas J.'
'Brennan, John G.'

_publ_section_title
;
 Lanthanide oxochalcogenido clusters.
;
_journal_issue 29
_journal_name_full 'Dalton transactions (Cambridge, England : 2003)'
_journal_page_first 6794
_journal_page_last 6800
_journal_paper_doi 10.1039/c001812k
_journal_volume 39
_journal_year 2010
_chemical_formula_moiety 'C128 H144 Ce8 O10 S2 Se16, 6(C4 H8 O)'
_chemical_formula_sum 'C152 H192 Ce8 O16 S2 Se16'
_chemical_formula_weight 4723.50
_chemical_name_systematic
;
?
;
_space_group_IT_number 14
_symmetry_cell_setting monoclinic
_symmetry_space_group_name_Hall '-P 2ybc'
_symmetry_space_group_name_H-M 'P 1 21/c 1'
_atom_sites_solution_hydrogens geom
_atom_sites_solution_primary direct
_atom_sites_solution_secondary difmap
_audit_creation_method SHELXL-97
_cell_angle_alpha 90.00
_cell_angle_beta 91.369(2)
_cell_angle_gamma 90.00
_cell_formula_units_Z 2
_cell_length_a 16.8632(8)
_cell_length_b 16.7202(8)
_cell_length_c 28.7817(12)
_cell_measurement_reflns_used 8595
_cell_measurement_temperature 100(2)
_cell_measurement_theta_max 31.53
_cell_measurement_theta_min 2.71
_cell_volume 8112.9(6)
_computing_cell_refinement 'Bruker SAINT'
_computing_data_collection 'Bruker APEX2'
_computing_data_reduction 'Bruker SAINT'
_computing_molecular_graphics 'Bruker SHELXTL'
_computing_publication_material 'Bruker SHELXTL'
_computing_structure_refinement 'SHELXL-97 (Sheldrick, 2008)'
_computing_structure_solution 'SHELXS-97 (Sheldrick, 2008)'
_diffrn_ambient_temperature 100(2)
_diffrn_measured_fraction_theta_full 0.999
_diffrn_measured_fraction_theta_max 0.999
_diffrn_measurement_device_type 'Bruker APEX-II CCD'
_diffrn_measurement_method '\f and \w scans'
_diffrn_radiation_monochromator graphite
_diffrn_radiation_source 'fine-focus sealed tube'
_diffrn_radiation_type MoK\a
_diffrn_radiation_wavelength 0.71073
_diffrn_reflns_av_R_equivalents 0.0453
_diffrn_reflns_av_sigmaI/netI 0.0337
_diffrn_reflns_limit_h_max 24
_diffrn_reflns_limit_h_min -24
_diffrn_reflns_limit_k_max 24
_diffrn_reflns_limit_k_min -23
_diffrn_reflns_limit_l_max 41
_diffrn_reflns_limit_l_min -41
_diffrn_reflns_number 159659
_diffrn_reflns_theta_full 31.00
_diffrn_reflns_theta_max 31.00
_diffrn_reflns_theta_min 1.21
_exptl_absorpt_coefficient_mu 5.868
_exptl_absorpt_correction_T_max 0.595
_exptl_absorpt_correction_T_min 0.270
_exptl_absorpt_correction_type multi-scan
_exptl_absorpt_process_details 'Bruker SAINT (SADABS)'
_exptl_crystal_colour yellow
_exptl_crystal_density_diffrn 1.934
_exptl_crystal_density_method 'not measured'
_exptl_crystal_description block
_exptl_crystal_F_000 4544
_exptl_crystal_size_max 0.30
_exptl_crystal_size_mid 0.20
_exptl_crystal_size_min 0.10
_refine_diff_density_max 3.131
_refine_diff_density_min -1.172
_refine_diff_density_rms 0.183
_refine_ls_extinction_method none
_refine_ls_goodness_of_fit_ref 1.027
_refine_ls_hydrogen_treatment constr
_refine_ls_matrix_type full
_refine_ls_number_parameters 878
_refine_ls_number_reflns 25846
_refine_ls_number_restraints 1197
_refine_ls_restrained_S_all 1.024
_refine_ls_R_factor_all 0.0570
_refine_ls_R_factor_gt 0.0396
_refine_ls_shift/su_max 0.004
_refine_ls_shift/su_mean 0.000
_refine_ls_structure_factor_coef Fsqd
_refine_ls_weighting_details 'calc w=1/[\s^2^(Fo^2^)+(0.0510P)^2^+31.0000P] where P=(Fo^2^+2Fc^2^)/3'
_refine_ls_weighting_scheme calc
_refine_ls_wR_factor_gt 0.0977
_refine_ls_wR_factor_ref 0.1066
_reflns_number_gt 20478
_reflns_number_total 25846
_reflns_threshold_expression >2sigma(I)
_cod_data_source_file c001812k.txt
_cod_data_source_block ce8o2s2
_cod_depositor_comments
;
The following automatic conversions were performed:

'_symmetry_cell_setting' value 'Monoclinic' changed to 'monoclinic'
according to /home/saulius/struct/CIF-dictionaries/cif_core.dic
dictionary named 'cif_core.dic' version 2.4.2 from 2011-04-26.

Automatic conversion script
Id: cif_fix_values 1891 2012-01-12 08:04:46Z andrius 
;
_cod_original_sg_symbol_H-M P2(1)/c
_cod_database_code 7025565

loop_
_symmetry_equiv_pos_as_xyz
'x, y, z'
'-x, y+1/2, -z+1/2'
'-x, -y, -z'
'x, -y-1/2, z-1/2'

loop_
_atom_site_label
_atom_site_type_symbol
_atom_site_fract_x
_atom_site_fract_y
_atom_site_fract_z
_atom_site_U_iso_or_equiv
_atom_site_adp_type
_atom_site_occupancy
_atom_site_symmetry_multiplicity
_atom_site_calc_flag
_atom_site_refinement_flags
_atom_site_disorder_assembly
_atom_site_disorder_group
Ce1 Ce 0.927003(14) 0.350705(13) 0.575558(7) 0.02045(5) Uani 1 1 d . . .
Ce2 Ce 1.153911(14) 0.365957(14) 0.542023(8) 0.02097(5) Uani 1 1 d . . .
Ce3 Ce 1.032328(13) 0.555645(13) 0.568424(7) 0.01843(5) Uani 1 1 d . . .
Ce4 Ce 0.757590(14) 0.543900(15) 0.588049(8) 0.02266(5) Uani 1 1 d . . .
Se1 Se 0.91241(2) 0.49170(3) 0.641320(13) 0.02177(8) Uani 1 1 d . . .
Se2 Se 0.73840(3) 0.36624(3) 0.571878(15) 0.02595(9) Uani 1 1 d . . .
Se3 Se 1.04989(3) 0.21801(3) 0.567717(16) 0.02842(9) Uani 1 1 d . . .
Se4 Se 1.32036(3) 0.41445(3) 0.504525(15) 0.02639(9) Uani 1 1 d . . .
Se5 Se 1.18791(3) 0.49424(3) 0.614823(14) 0.02440(9) Uani 1 1 d . . .
Se6 Se 1.12383(3) 0.68970(3) 0.521298(14) 0.02441(9) Uani 1 1 d . . .
Se7 Se 0.87555(3) 0.67938(3) 0.559402(14) 0.02321(8) Uani 1 1 d . . .
Se8 Se 0.76655(3) 0.61624(3) 0.681302(16) 0.03165(10) Uani 1 1 d . . .
S1 S 1.11697(6) 0.50203(5) 0.47730(3) 0.01678(16) Uani 1 1 d . . .
O1 O 1.03991(17) 0.41834(17) 0.56548(10) 0.0218(6) Uani 1 1 d U . .
O2 O 0.8882(2) 0.2640(2) 0.64144(11) 0.0316(7) Uani 1 1 d U B .
O3 O 1.2517(2) 0.2731(2) 0.58352(13) 0.0373(8) Uani 1 1 d U . .
O4 O 1.05211(19) 0.65150(19) 0.63624(11) 0.0272(6) Uani 1 1 d U . .
O5 O 0.61359(19) 0.5214(2) 0.60867(12) 0.0339(7) Uani 1 1 d U . .
C1 C 0.9450(3) 0.4812(3) 0.70547(14) 0.0240(8) Uani 1 1 d U . .
C2 C 0.8905(3) 0.4673(3) 0.74025(15) 0.0285(9) Uani 1 1 d U . .
H2 H 0.8356 0.4628 0.7325 0.034 Uiso 1 1 calc R . .
C3 C 0.9164(3) 0.4601(3) 0.78632(15) 0.0311(9) Uani 1 1 d U . .
H3 H 0.8792 0.4502 0.8099 0.037 Uiso 1 1 calc R . .
C4 C 0.9964(3) 0.4673(3) 0.79795(16) 0.0331(10) Uani 1 1 d U . .
H4 H 1.0137 0.4624 0.8295 0.040 Uiso 1 1 calc R . .
C5 C 1.0511(3) 0.4817(3) 0.76373(16) 0.0325(10) Uani 1 1 d U . .
H5 H 1.1058 0.4867 0.7718 0.039 Uiso 1 1 calc R . .
C6 C 1.0258(3) 0.4889(3) 0.71736(15) 0.0283(9) Uani 1 1 d U . .
H6 H 1.0632 0.4990 0.6939 0.034 Uiso 1 1 calc R . .
C7 C 0.6923(3) 0.3329(3) 0.62905(16) 0.0298(9) Uani 1 1 d U . .
C8 C 0.6314(3) 0.2770(3) 0.62794(18) 0.0352(10) Uani 1 1 d U . .
H8 H 0.6106 0.2583 0.5990 0.042 Uiso 1 1 calc R . .
C9 C 0.6006(3) 0.2485(4) 0.6693(2) 0.0448(13) Uani 1 1 d U . .
H9 H 0.5595 0.2097 0.6682 0.054 Uiso 1 1 calc R . .
C10 C 0.6292(4) 0.2758(4) 0.7115(2) 0.0450(13) Uani 1 1 d U . .
H10 H 0.6080 0.2557 0.7395 0.054 Uiso 1 1 calc R . .
C11 C 0.6886(4) 0.3324(4) 0.71311(19) 0.0450(13) Uani 1 1 d U . .
H11 H 0.7083 0.3516 0.7422 0.054 Uiso 1 1 calc R . .
C12 C 0.7196(3) 0.3613(3) 0.67202(17) 0.0372(11) Uani 1 1 d U . .
H12 H 0.7600 0.4010 0.6733 0.045 Uiso 1 1 calc R . .
C13 C 1.0853(3) 0.2287(3) 0.63163(16) 0.0291(9) Uani 1 1 d U . .
C14 C 1.0994(3) 0.3023(3) 0.65258(17) 0.0340(10) Uani 1 1 d U . .
H14 H 1.0887 0.3499 0.6355 0.041 Uiso 1 1 calc R . .
C15 C 1.1292(4) 0.3080(3) 0.69834(18) 0.0418(12) Uani 1 1 d U . .
H15 H 1.1396 0.3589 0.7117 0.050 Uiso 1 1 calc R . .
C16 C 1.1433(4) 0.2396(3) 0.72391(19) 0.0435(12) Uani 1 1 d U . .
H16 H 1.1627 0.2430 0.7551 0.052 Uiso 1 1 calc R . .
C17 C 1.1289(4) 0.1663(3) 0.7036(2) 0.0478(14) Uani 1 1 d U . .
H17 H 1.1395 0.1191 0.7210 0.057 Uiso 1 1 calc R . .
C18 C 1.0993(4) 0.1599(3) 0.65857(18) 0.0392(11) Uani 1 1 d U . .
H18 H 1.0884 0.1086 0.6458 0.047 Uiso 1 1 calc R . .
C19 C 1.3731(3) 0.3152(3) 0.49126(16) 0.0289(9) Uani 1 1 d U . .
C20 C 1.3333(3) 0.2502(3) 0.47186(17) 0.0356(10) Uani 1 1 d U . .
H20 H 1.2785 0.2548 0.4638 0.043 Uiso 1 1 calc R . .
C21 C 1.3723(4) 0.1788(4) 0.4641(2) 0.0437(12) Uani 1 1 d U . .
H21 H 1.3440 0.1351 0.4507 0.052 Uiso 1 1 calc R . .
C22 C 1.4517(4) 0.1705(4) 0.4755(2) 0.0454(13) Uani 1 1 d U . .
H22 H 1.4779 0.1211 0.4703 0.054 Uiso 1 1 calc R . .
C23 C 1.4925(3) 0.2342(3) 0.4945(2) 0.0420(12) Uani 1 1 d U . .
H23 H 1.5472 0.2286 0.5025 0.050 Uiso 1 1 calc R . .
C24 C 1.4543(3) 0.3073(3) 0.5023(2) 0.0382(11) Uani 1 1 d U . .
H24 H 1.4832 0.3513 0.5149 0.046 Uiso 1 1 calc R . .
C25 C 1.2757(3) 0.5653(3) 0.60756(16) 0.0284(9) Uani 1 1 d U . .
C26 C 1.3170(3) 0.5927(3) 0.64721(19) 0.0358(10) Uani 1 1 d U . .
H26 H 1.3024 0.5750 0.6772 0.043 Uiso 1 1 calc R . .
C27 C 1.3801(3) 0.6466(4) 0.6423(2) 0.0442(13) Uani 1 1 d U . .
H27 H 1.4082 0.6656 0.6691 0.053 Uiso 1 1 calc R . .
C28 C 1.4017(3) 0.6721(4) 0.5987(2) 0.0457(13) Uani 1 1 d U . .
H28 H 1.4443 0.7087 0.5955 0.055 Uiso 1 1 calc R . .
C29 C 1.3613(3) 0.6445(3) 0.5598(2) 0.0393(11) Uani 1 1 d U . .
H29 H 1.3768 0.6613 0.5298 0.047 Uiso 1 1 calc R . .
C30 C 1.2980(3) 0.5922(3) 0.56400(17) 0.0309(9) Uani 1 1 d U . .
H30 H 1.2697 0.5745 0.5370 0.037 Uiso 1 1 calc R . .
C31 C 1.1199(3) 0.8008(3) 0.53863(16) 0.0325(10) Uani 1 1 d U . .
C32 C 1.0519(5) 0.8394(4) 0.5466(3) 0.0614(17) Uani 1 1 d U . .
H32 H 1.0032 0.8110 0.5444 0.074 Uiso 1 1 calc R . .
C33 C 1.0510(5) 0.9211(4) 0.5583(3) 0.0667(19) Uani 1 1 d U . .
H33 H 1.0019 0.9474 0.5629 0.080 Uiso 1 1 calc R . .
C34 C 1.1195(5) 0.9623(4) 0.5628(3) 0.071(2) Uani 1 1 d U . .
H34 H 1.1192 1.0186 0.5671 0.085 Uiso 1 1 calc R . .
C35 C 1.1912(6) 0.9200(5) 0.5610(4) 0.099(3) Uani 1 1 d U . .
H35 H 1.2399 0.9450 0.5698 0.118 Uiso 1 1 calc R . .
C36 C 1.1899(5) 0.8403(5) 0.5461(4) 0.081(2) Uani 1 1 d U . .
H36 H 1.2385 0.8133 0.5411 0.098 Uiso 1 1 calc R . .
C37 C 0.8533(3) 0.7890(3) 0.57733(17) 0.0336(10) Uani 1 1 d U . .
C38 C 0.8333(3) 0.8067(3) 0.62219(19) 0.0406(12) Uani 1 1 d U . .
H38 H 0.8310 0.7657 0.6450 0.049 Uiso 1 1 calc R . .
C39 C 0.8163(4) 0.8859(4) 0.6338(2) 0.0559(16) Uani 1 1 d U . .
H39 H 0.8033 0.8984 0.6649 0.067 Uiso 1 1 calc R . .
C40 C 0.8181(5) 0.9459(4) 0.6016(3) 0.072(2) Uani 1 1 d U . .
H40 H 0.8073 0.9995 0.6104 0.086 Uiso 1 1 calc R . .
C41 C 0.8355(5) 0.9279(4) 0.5564(3) 0.0614(17) Uani 1 1 d U . .
H41 H 0.8355 0.9690 0.5336 0.074 Uiso 1 1 calc R . .
C42 C 0.8530(4) 0.8502(3) 0.5440(2) 0.0474(13) Uani 1 1 d U . .
H42 H 0.8649 0.8382 0.5127 0.057 Uiso 1 1 calc R . .
C43 C 0.6761(3) 0.6839(3) 0.68857(16) 0.0319(10) Uani 1 1 d U . .
C44 C 0.6386(3) 0.6862(4) 0.73115(19) 0.0420(12) Uani 1 1 d U . .
H44 H 0.6594 0.6562 0.7567 0.050 Uiso 1 1 calc R . .
C45 C 0.5709(3) 0.7322(4) 0.7365(2) 0.0467(13) Uani 1 1 d U . .
H45 H 0.5455 0.7326 0.7656 0.056 Uiso 1 1 calc R . .
C46 C 0.5400(3) 0.7771(4) 0.7006(2) 0.0436(12) Uani 1 1 d U . .
H46 H 0.4939 0.8086 0.7046 0.052 Uiso 1 1 calc R . .
C47 C 0.5771(3) 0.7755(4) 0.6586(2) 0.0432(12) Uani 1 1 d U . .
H47 H 0.5562 0.8061 0.6333 0.052 Uiso 1 1 calc R . .
C48 C 0.6450(3) 0.7297(4) 0.65272(18) 0.0398(11) Uani 1 1 d U . .
H48 H 0.6703 0.7299 0.6236 0.048 Uiso 1 1 calc R . .
C49 C 0.9044(4) 0.2639(3) 0.69168(16) 0.0379(11) Uani 1 1 d U B .
H49A H 0.8715 0.3047 0.7071 0.045 Uiso 1 1 calc R . .
H49B H 0.9610 0.2759 0.6984 0.045 Uiso 1 1 calc R . .
C50 C 0.8843(5) 0.1828(4) 0.7086(2) 0.0638(18) Uani 1 1 d U . .
H50A H 0.8322 0.1824 0.7237 0.077 Uiso 1 1 calc R A 1
H50B H 0.9253 0.1626 0.7308 0.077 Uiso 1 1 calc R A 1
C51A C 0.8819(9) 0.1311(7) 0.6616(4) 0.0454(17) Uani 0.50 1 d PU B 1
H51A H 0.9356 0.1126 0.6534 0.055 Uiso 0.50 1 calc PR B 1
H51B H 0.8463 0.0844 0.6642 0.055 Uiso 0.50 1 calc PR B 1
C51B C 0.8230(8) 0.1537(7) 0.6731(4) 0.0454(17) Uani 0.50 1 d PU B 2
H51C H 0.8219 0.0945 0.6717 0.055 Uiso 0.50 1 calc PR B 2
H51D H 0.7694 0.1735 0.6804 0.055 Uiso 0.50 1 calc PR B 2
C52 C 0.8512(4) 0.1886(3) 0.62855(18) 0.0406(12) Uani 1 1 d U . .
H52A H 0.7928 0.1924 0.6303 0.049 Uiso 1 1 calc R B 1
H52B H 0.8651 0.1733 0.5965 0.049 Uiso 1 1 calc R B 1
C53 C 1.2627(3) 0.1873(3) 0.5778(2) 0.0444(12) Uani 1 1 d U . .
H53A H 1.2536 0.1716 0.5449 0.053 Uiso 1 1 calc R . .
H53B H 1.2257 0.1572 0.5974 0.053 Uiso 1 1 calc R . .
C54 C 1.3474(4) 0.1716(5) 0.5929(3) 0.0589(17) Uani 1 1 d U . .
H54A H 1.3847 0.1837 0.5678 0.071 Uiso 1 1 calc R . .
H54B H 1.3550 0.1156 0.6033 0.071 Uiso 1 1 calc R . .
C55 C 1.3564(5) 0.2300(5) 0.6329(2) 0.0670(19) Uani 1 1 d U . .
H55A H 1.3350 0.2070 0.6617 0.080 Uiso 1 1 calc R . .
H55B H 1.4129 0.2438 0.6386 0.080 Uiso 1 1 calc R . .
C56 C 1.3095(3) 0.3028(4) 0.6179(2) 0.0487(14) Uani 1 1 d U . .
H56A H 1.2825 0.3271 0.6446 0.058 Uiso 1 1 calc R . .
H56B H 1.3445 0.3433 0.6039 0.058 Uiso 1 1 calc R . .
C57 C 0.9962(3) 0.6819(3) 0.66884(15) 0.0292(9) Uani 1 1 d U . .
H57A H 0.9993 0.6513 0.6983 0.035 Uiso 1 1 calc R . .
H57B H 0.9414 0.6785 0.6559 0.035 Uiso 1 1 calc R . .
C58 C 1.0202(3) 0.7681(3) 0.6767(2) 0.0379(11) Uani 1 1 d U . .
H58A H 1.0074 0.7857 0.7085 0.045 Uiso 1 1 calc R . .
H58B H 0.9930 0.8038 0.6539 0.045 Uiso 1 1 calc R . .
C59 C 1.1096(3) 0.7682(3) 0.66979(18) 0.0378(11) Uani 1 1 d U . .
H59A H 1.1385 0.7781 0.6996 0.045 Uiso 1 1 calc R . .
H59B H 1.1246 0.8099 0.6472 0.045 Uiso 1 1 calc R . .
C60 C 1.1281(3) 0.6848(3) 0.65124(17) 0.0315(9) Uani 1 1 d U . .
H60A H 1.1646 0.6881 0.6248 0.038 Uiso 1 1 calc R . .
H60B H 1.1531 0.6513 0.6759 0.038 Uiso 1 1 calc R . .
C61 C 0.5522(3) 0.4951(4) 0.5760(2) 0.0428(12) Uani 1 1 d U . .
H61A H 0.5746 0.4580 0.5529 0.051 Uiso 1 1 calc R . .
H61B H 0.5290 0.5416 0.5592 0.051 Uiso 1 1 calc R . .
C62 C 0.4896(4) 0.4533(4) 0.6037(2) 0.0477(13) Uani 1 1 d U . .
H62A H 0.4370 0.4783 0.5981 0.057 Uiso 1 1 calc R . .
H62B H 0.4861 0.3960 0.5951 0.057 Uiso 1 1 calc R . .
C63 C 0.5158(3) 0.4625(4) 0.6537(2) 0.0465(13) Uani 1 1 d U . .
H63A H 0.4704 0.4764 0.6733 0.056 Uiso 1 1 calc R . .
H63B H 0.5404 0.4126 0.6656 0.056 Uiso 1 1 calc R . .
C64 C 0.5751(3) 0.5290(4) 0.65331(19) 0.0426(12) Uani 1 1 d U . .
H64A H 0.5485 0.5815 0.6559 0.051 Uiso 1 1 calc R . .
H64B H 0.6141 0.5232 0.6793 0.051 Uiso 1 1 calc R . .
O6 O 0.7291(4) 0.4183(4) 0.8191(2) 0.0899(18) Uani 1 1 d U . .
C65 C 0.6726(7) 0.3759(7) 0.8431(4) 0.101(3) Uani 1 1 d U . .
H65A H 0.6968 0.3523 0.8716 0.121 Uiso 1 1 calc R . .
H65B H 0.6511 0.3320 0.8235 0.121 Uiso 1 1 calc R . .
C66 C 0.6031(7) 0.4365(7) 0.8563(4) 0.106(3) Uani 1 1 d U . .
H66A H 0.5507 0.4097 0.8569 0.128 Uiso 1 1 calc R . .
H66B H 0.6139 0.4634 0.8865 0.128 Uiso 1 1 calc R . .
C67 C 0.6094(6) 0.4946(6) 0.8149(3) 0.087(2) Uani 1 1 d U . .
H67A H 0.5826 0.4734 0.7866 0.105 Uiso 1 1 calc R . .
H67B H 0.5879 0.5481 0.8222 0.105 Uiso 1 1 calc R . .
C68 C 0.6967(5) 0.4960(6) 0.8107(4) 0.081(2) Uani 1 1 d U . .
H68A H 0.7104 0.5139 0.7791 0.098 Uiso 1 1 calc R . .
H68B H 0.7199 0.5344 0.8334 0.098 Uiso 1 1 calc R . .
O7 O 0.3070(7) 0.5665(7) 0.7760(4) 0.162(3) Uani 1 1 d U . .
C69 C 0.3951(7) 0.5469(8) 0.7684(5) 0.112(3) Uani 1 1 d U . .
H69A H 0.4132 0.5684 0.7384 0.135 Uiso 1 1 calc R . .
H69B H 0.4292 0.5684 0.7939 0.135 Uiso 1 1 calc R . .
C70 C 0.3949(7) 0.4666(8) 0.7684(5) 0.113(3) Uani 1 1 d U . .
H70A H 0.4036 0.4465 0.8005 0.136 Uiso 1 1 calc R . .
H70B H 0.4384 0.4464 0.7491 0.136 Uiso 1 1 calc R . .
C71 C 0.3160(8) 0.4364(8) 0.7492(5) 0.124(3) Uani 1 1 d U . .
H71A H 0.3138 0.4376 0.7148 0.149 Uiso 1 1 calc R . .
H71B H 0.3044 0.3816 0.7601 0.149 Uiso 1 1 calc R . .
C72 C 0.2619(5) 0.4958(5) 0.7693(4) 0.079(2) Uani 1 1 d U . .
H72A H 0.2161 0.5058 0.7479 0.095 Uiso 1 1 calc R . .
H72B H 0.2417 0.4763 0.7993 0.095 Uiso 1 1 calc R . .
O8 O 0.5683(7) 0.0363(7) 0.5277(5) 0.164(3) Uani 1 1 d U . .
C73 C 0.5633(9) 0.0590(9) 0.5751(6) 0.143(4) Uani 1 1 d U . .
H73A H 0.5389 0.0162 0.5937 0.172 Uiso 1 1 calc R . .
H73B H 0.5320 0.1087 0.5784 0.172 Uiso 1 1 calc R . .
C74 C 0.6545(9) 0.0730(8) 0.5909(5) 0.136(4) Uani 1 1 d U . .
H74A H 0.6598 0.1125 0.6164 0.163 Uiso 1 1 calc R . .
H74B H 0.6810 0.0224 0.6002 0.163 Uiso 1 1 calc R . .
C75 C 0.6859(8) 0.1053(8) 0.5454(5) 0.118(3) Uani 1 1 d U . .
H75A H 0.6766 0.1636 0.5425 0.142 Uiso 1 1 calc R . .
H75B H 0.7433 0.0943 0.5426 0.142 Uiso 1 1 calc R . .
C76 C 0.6389(7) 0.0606(8) 0.5106(5) 0.122(3) Uani 1 1 d U . .
H76A H 0.6290 0.0948 0.4830 0.146 Uiso 1 1 calc R . .
H76B H 0.6693 0.0132 0.5006 0.146 Uiso 1 1 calc R . .

loop_
_atom_site_aniso_label
_atom_site_aniso_U_11
_atom_site_aniso_U_22
_atom_site_aniso_U_33
_atom_site_aniso_U_23
_atom_site_aniso_U_13
_atom_site_aniso_U_12
Ce1 0.02665(11) 0.01834(10) 0.01627(9) 0.00005(7) -0.00129(8) -0.00088(8)
Ce2 0.02456(11) 0.02018(10) 0.01799(10) -0.00091(8) -0.00324(8) 0.00421(8)
Ce3 0.02379(11) 0.01650(10) 0.01484(9) -0.00201(7) -0.00277(7) 0.00072(8)
Ce4 0.02315(11) 0.02669(12) 0.01808(10) -0.00404(8) -0.00076(8) 0.00114(9)
Se1 0.0259(2) 0.02389(19) 0.01538(16) -0.00273(14) -0.00138(14) 0.00030(15)
Se2 0.0281(2) 0.0284(2) 0.02138(19) -0.00298(16) 0.00059(15) -0.00340(17)
Se3 0.0374(2) 0.01905(19) 0.0287(2) 0.00032(16) -0.00215(17) 0.00366(17)
Se4 0.0248(2) 0.0311(2) 0.02299(19) -0.00178(16) -0.00371(15) 0.00217(17)
Se5 0.0272(2) 0.0250(2) 0.02069(18) -0.00241(15) -0.00576(15) 0.00111(16)
Se6 0.0324(2) 0.0233(2) 0.01744(17) -0.00261(14) -0.00096(15) -0.00435(16)
Se7 0.0266(2) 0.02254(19) 0.02022(18) -0.00412(15) -0.00399(15) 0.00209(15)
Se8 0.0324(2) 0.0408(3) 0.0216(2) -0.01009(18) -0.00124(17) 0.00581(19)
S1 0.0208(4) 0.0166(4) 0.0129(4) -0.0012(3) -0.0018(3) 0.0018(3)
O1 0.0252(14) 0.0192(13) 0.0208(13) -0.0015(10) -0.0032(11) 0.0024(11)
O2 0.0423(18) 0.0285(16) 0.0238(15) 0.0060(12) -0.0016(13) -0.0107(14)
O3 0.0348(18) 0.0390(19) 0.0379(18) 0.0098(15) -0.0043(14) 0.0111(15)
O4 0.0288(15) 0.0282(15) 0.0243(14) -0.0091(12) -0.0023(12) 0.0007(12)
O5 0.0256(16) 0.044(2) 0.0318(17) -0.0055(14) 0.0024(13) -0.0029(14)
C1 0.033(2) 0.0220(19) 0.0173(17) -0.0014(14) -0.0012(15) -0.0010(16)
C2 0.038(2) 0.025(2) 0.0226(19) 0.0004(16) -0.0009(16) -0.0025(17)
C3 0.046(3) 0.026(2) 0.0209(18) 0.0001(16) 0.0030(17) 0.0007(19)
C4 0.052(3) 0.027(2) 0.0195(18) -0.0018(16) -0.0094(18) 0.002(2)
C5 0.039(2) 0.032(2) 0.026(2) 0.0011(17) -0.0116(18) -0.0012(19)
C6 0.035(2) 0.028(2) 0.0216(18) 0.0010(16) -0.0060(16) -0.0019(17)
C7 0.031(2) 0.030(2) 0.029(2) -0.0027(17) 0.0040(17) -0.0022(18)
C8 0.032(2) 0.038(3) 0.036(2) -0.003(2) 0.0050(19) -0.0055(19)
C9 0.037(3) 0.046(3) 0.052(3) 0.007(2) 0.012(2) -0.005(2)
C10 0.044(3) 0.053(3) 0.039(3) 0.009(2) 0.015(2) 0.002(2)
C11 0.051(3) 0.057(3) 0.028(2) 0.000(2) 0.009(2) -0.001(3)
C12 0.041(3) 0.043(3) 0.028(2) -0.003(2) 0.0054(19) -0.007(2)
C13 0.035(2) 0.026(2) 0.026(2) 0.0045(16) -0.0012(17) 0.0034(17)
C14 0.048(3) 0.024(2) 0.030(2) 0.0065(17) -0.0025(19) 0.0070(19)
C15 0.062(3) 0.032(2) 0.031(2) 0.0004(19) -0.007(2) 0.007(2)
C16 0.062(3) 0.038(3) 0.030(2) 0.010(2) -0.009(2) 0.006(2)
C17 0.073(4) 0.033(3) 0.037(3) 0.017(2) -0.006(3) 0.010(3)
C18 0.059(3) 0.024(2) 0.034(2) 0.0080(18) -0.003(2) 0.002(2)
C19 0.030(2) 0.031(2) 0.026(2) 0.0043(17) 0.0026(16) 0.0045(17)
C20 0.037(2) 0.039(3) 0.030(2) -0.0035(19) -0.0064(19) 0.007(2)
C21 0.049(3) 0.040(3) 0.042(3) -0.006(2) -0.003(2) 0.009(2)
C22 0.046(3) 0.041(3) 0.050(3) 0.004(2) 0.008(2) 0.013(2)
C23 0.029(2) 0.042(3) 0.055(3) 0.009(2) 0.005(2) 0.011(2)
C24 0.030(2) 0.038(3) 0.047(3) 0.007(2) -0.002(2) 0.002(2)
C25 0.028(2) 0.027(2) 0.030(2) -0.0055(17) -0.0060(16) 0.0014(16)
C26 0.032(2) 0.038(3) 0.038(2) -0.010(2) -0.0098(19) 0.0006(19)
C27 0.032(2) 0.047(3) 0.053(3) -0.017(2) -0.011(2) -0.003(2)
C28 0.030(2) 0.041(3) 0.066(3) -0.007(3) -0.004(2) -0.008(2)
C29 0.034(2) 0.037(3) 0.047(3) -0.004(2) 0.002(2) -0.004(2)
C30 0.029(2) 0.030(2) 0.034(2) -0.0043(18) -0.0033(17) 0.0015(17)
C31 0.047(3) 0.024(2) 0.026(2) -0.0024(17) 0.0011(19) -0.0067(19)
C32 0.059(4) 0.041(3) 0.083(4) -0.017(3) -0.004(3) 0.001(3)
C33 0.074(4) 0.046(3) 0.080(5) -0.024(3) -0.001(4) 0.009(3)
C34 0.089(5) 0.034(3) 0.090(5) -0.019(3) 0.015(4) -0.012(3)
C35 0.082(5) 0.055(4) 0.160(7) -0.035(5) 0.010(5) -0.026(4)
C36 0.066(4) 0.048(4) 0.131(6) -0.023(4) 0.014(4) -0.009(3)
C37 0.040(2) 0.027(2) 0.034(2) -0.0125(18) -0.0080(19) 0.0064(19)
C38 0.049(3) 0.037(3) 0.036(2) -0.012(2) -0.009(2) 0.011(2)
C39 0.076(4) 0.046(3) 0.045(3) -0.026(2) -0.018(3) 0.023(3)
C40 0.105(5) 0.039(3) 0.071(4) -0.023(3) -0.018(4) 0.021(3)
C41 0.086(5) 0.031(3) 0.066(4) -0.004(3) -0.007(3) 0.009(3)
C42 0.063(4) 0.030(3) 0.048(3) -0.005(2) -0.007(3) 0.005(2)
C43 0.030(2) 0.037(2) 0.028(2) -0.0098(18) -0.0021(17) 0.0009(19)
C44 0.042(3) 0.053(3) 0.031(2) -0.005(2) 0.005(2) 0.007(2)
C45 0.041(3) 0.059(3) 0.040(3) -0.008(2) 0.012(2) 0.007(3)
C46 0.033(3) 0.046(3) 0.052(3) -0.005(2) 0.002(2) 0.001(2)
C47 0.035(3) 0.047(3) 0.047(3) -0.003(2) -0.007(2) 0.002(2)
C48 0.039(3) 0.049(3) 0.031(2) -0.005(2) -0.0027(19) 0.004(2)
C49 0.055(3) 0.037(3) 0.022(2) 0.0029(18) -0.001(2) -0.006(2)
C50 0.109(5) 0.045(3) 0.036(3) 0.008(2) -0.016(3) -0.019(3)
C51A 0.066(4) 0.033(3) 0.037(3) 0.007(3) -0.010(3) -0.012(3)
C51B 0.066(4) 0.033(3) 0.037(3) 0.007(3) -0.010(3) -0.012(3)
C52 0.053(3) 0.038(3) 0.031(2) 0.001(2) -0.001(2) -0.019(2)
C53 0.043(3) 0.039(3) 0.052(3) 0.014(2) 0.007(2) 0.013(2)
C54 0.051(3) 0.065(4) 0.061(4) 0.018(3) 0.002(3) 0.025(3)
C55 0.063(4) 0.090(5) 0.047(3) 0.012(3) -0.016(3) 0.035(4)
C56 0.037(3) 0.065(4) 0.044(3) 0.010(3) -0.013(2) 0.007(3)
C57 0.035(2) 0.029(2) 0.0230(19) -0.0080(16) -0.0011(16) 0.0026(18)
C58 0.041(3) 0.030(2) 0.043(3) -0.012(2) 0.000(2) 0.002(2)
C59 0.044(3) 0.035(2) 0.035(2) -0.013(2) -0.002(2) -0.004(2)
C60 0.032(2) 0.034(2) 0.029(2) -0.0113(18) -0.0041(17) -0.0037(18)
C61 0.028(2) 0.060(3) 0.040(3) -0.001(2) -0.002(2) -0.002(2)
C62 0.038(3) 0.054(3) 0.052(3) 0.000(3) -0.003(2) -0.009(2)
C63 0.036(3) 0.057(3) 0.047(3) 0.003(3) 0.011(2) 0.001(2)
C64 0.037(3) 0.056(3) 0.036(2) -0.010(2) 0.007(2) -0.001(2)
O6 0.092(4) 0.089(4) 0.088(4) 0.011(3) 0.000(3) -0.020(3)
C65 0.121(6) 0.099(6) 0.084(5) -0.001(5) 0.026(5) -0.037(5)
C66 0.114(6) 0.107(6) 0.100(6) -0.034(5) 0.043(5) -0.057(5)
C67 0.078(5) 0.097(5) 0.087(5) -0.031(4) 0.014(4) -0.026(4)
C68 0.079(5) 0.076(5) 0.089(5) -0.018(4) 0.014(4) -0.008(4)
O7 0.137(6) 0.162(6) 0.188(7) -0.029(6) -0.002(6) -0.005(5)
C69 0.097(5) 0.110(6) 0.129(7) 0.001(6) -0.009(6) 0.003(5)
C70 0.102(6) 0.106(6) 0.131(7) -0.014(6) -0.011(6) -0.006(5)
C71 0.134(7) 0.099(6) 0.138(7) 0.006(6) -0.033(6) -0.003(5)
C72 0.055(4) 0.074(5) 0.107(6) -0.006(4) -0.008(4) -0.010(4)
O8 0.152(6) 0.143(6) 0.196(7) 0.018(6) -0.008(6) 0.010(6)
C73 0.141(7) 0.116(7) 0.173(8) -0.003(7) 0.008(7) 0.018(6)
C74 0.147(7) 0.116(7) 0.144(7) 0.016(6) -0.004(6) 0.061(6)
C75 0.113(6) 0.108(7) 0.132(7) -0.003(6) -0.017(6) 0.022(5)
C76 0.078(5) 0.131(7) 0.155(7) 0.000(6) -0.031(5) 0.019(6)

loop_
_atom_type_symbol
_atom_type_description
_atom_type_scat_dispersion_real
_atom_type_scat_dispersion_imag
_atom_type_scat_source
C C 0.0033 0.0016 'International Tables Vol C Tables 4.2.6.8 and 6.1.1.4'
H H 0.0000 0.0000 'International Tables Vol C Tables 4.2.6.8 and 6.1.1.4'
O O 0.0106 0.0060 'International Tables Vol C Tables 4.2.6.8 and 6.1.1.4'
S S 0.1246 0.1234 'International Tables Vol C Tables 4.2.6.8 and 6.1.1.4'
Se Se -0.0929 2.2259 'International Tables Vol C Tables 4.2.6.8 and 6.1.1.4'
Ce Ce -0.2486 2.6331 'International Tables Vol C Tables 4.2.6.8 and 6.1.1.4'

loop_
_geom_angle_atom_site_label_1
_geom_angle_atom_site_label_2
_geom_angle_atom_site_label_3
_geom_angle
_geom_angle_site_symmetry_1
_geom_angle_site_symmetry_3
O1 Ce1 O2 129.30(11) . .
O1 Ce1 Se6 102.72(7) . 3_766
O2 Ce1 Se6 120.44(8) . 3_766
O1 Ce1 S1 73.65(7) . 3_766
O2 Ce1 S1 143.56(9) . 3_766
Se6 Ce1 S1 69.296(19) 3_766 3_766
O1 Ce1 Se1 76.73(7) . .
O2 Ce1 Se1 87.18(8) . .
Se6 Ce1 Se1 137.269(14) 3_766 .
S1 Ce1 Se1 69.742(19) 3_766 .
O1 Ce1 Se3 77.08(7) . .
O2 Ce1 Se3 79.85(9) . .
Se6 Ce1 Se3 86.933(14) 3_766 .
S1 Ce1 Se3 136.49(2) 3_766 .
Se1 Ce1 Se3 132.577(14) . .
O1 Ce1 Se2 143.57(7) . .
O2 Ce1 Se2 78.01(8) . .
Se6 Ce1 Se2 73.897(13) 3_766 .
S1 Ce1 Se2 71.33(2) 3_766 .
Se1 Ce1 Se2 82.063(13) . .
Se3 Ce1 Se2 137.376(15) . .
O1 Ce2 O3 130.65(11) . .
O1 Ce2 S1 73.88(8) . .
O3 Ce2 S1 151.48(9) . .
O1 Ce2 Se5 70.40(7) . .
O3 Ce2 Se5 89.86(9) . .
S1 Ce2 Se5 85.75(2) . .
O1 Ce2 Se7 105.41(7) . 3_766
O3 Ce2 Se7 112.79(9) . 3_766
S1 Ce2 Se7 64.302(19) . 3_766
Se5 Ce2 Se7 149.221(14) . 3_766
O1 Ce2 Se3 75.36(8) . .
O3 Ce2 Se3 76.55(9) . .
S1 Ce2 Se3 129.59(2) . .
Se5 Ce2 Se3 119.442(14) . .
Se7 Ce2 Se3 87.148(13) 3_766 .
O1 Ce2 Se4 141.88(8) . .
O3 Ce2 Se4 75.15(9) . .
S1 Ce2 Se4 76.37(2) . .
Se5 Ce2 Se4 84.222(13) . .
Se7 Ce2 Se4 82.034(13) 3_766 .
Se3 Ce2 Se4 142.764(14) . .
O1 Ce3 O4 130.62(10) . .
O1 Ce3 S1 72.99(7) . 3_766
O4 Ce3 S1 129.69(7) . 3_766
O1 Ce3 Se6 133.33(8) . .
O4 Ce3 Se6 79.63(8) . .
S1 Ce3 Se6 118.19(2) 3_766 .
O1 Ce3 Se5 68.72(7) . .
O4 Ce3 Se5 77.48(7) . .
S1 Ce3 Se5 141.67(2) 3_766 .
Se6 Ce3 Se5 90.174(14) . .
O1 Ce3 Se1 73.85(7) . .
O4 Ce3 Se1 77.06(8) . .
S1 Ce3 Se1 68.46(2) 3_766 .
Se6 Ce3 Se1 152.512(13) . .
Se5 Ce3 Se1 98.740(13) . .
O1 Ce3 S1 70.02(7) . .
O4 Ce3 S1 140.00(8) . .
S1 Ce3 S1 86.26(3) 3_766 .
Se6 Ce3 S1 66.12(2) . .
Se5 Ce3 S1 82.426(19) . .
Se1 Ce3 S1 140.63(2) . .
O1 Ce3 Se7 130.95(7) . .
O4 Ce3 Se7 76.10(7) . .
S1 Ce3 Se7 60.626(19) 3_766 .
Se6 Ce3 Se7 85.345(13) . .
Se5 Ce3 Se7 153.577(12) . .
Se1 Ce3 Se7 75.111(12) . .
S1 Ce3 Se7 118.851(19) . .
O5 Ce4 Se8 82.91(8) . .
O5 Ce4 S1 144.07(8) . 3_766
Se8 Ce4 S1 131.51(2) . 3_766
O5 Ce4 Se2 77.93(8) . .
Se8 Ce4 Se2 123.159(16) . .
S1 Ce4 Se2 73.93(2) 3_766 .
O5 Ce4 Se4 80.92(8) . 3_766
Se8 Ce4 Se4 136.078(16) . 3_766
S1 Ce4 Se4 78.60(2) 3_766 3_766
Se2 Ce4 Se4 92.748(14) . 3_766
O5 Ce4 Se1 129.54(8) . .
Se8 Ce4 Se1 69.080(13) . .
S1 Ce4 Se1 68.783(19) 3_766 .
Se2 Ce4 Se1 83.456(13) . .
Se4 Ce4 Se1 146.962(14) 3_766 .
O5 Ce4 Se7 141.59(9) . .
Se8 Ce4 Se7 85.637(14) . .
S1 Ce4 Se7 63.51(2) 3_766 .
Se2 Ce4 Se7 137.320(14) . .
Se4 Ce4 Se7 82.369(13) 3_766 .
Se1 Ce4 Se7 78.630(13) . .
C1 Se1 Ce1 120.17(13) . .
C1 Se1 Ce4 135.59(14) . .
Ce1 Se1 Ce4 89.440(12) . .
C1 Se1 Ce3 119.96(14) . .
Ce1 Se1 Ce3 77.559(11) . .
Ce4 Se1 Ce3 96.962(13) . .
C7 Se2 Ce4 101.38(14) . .
C7 Se2 Ce1 111.81(15) . .
Ce4 Se2 Ce1 88.389(13) . .
C13 Se3 Ce1 93.30(14) . .
C13 Se3 Ce2 89.40(14) . .
Ce1 Se3 Ce2 80.103(13) . .
C19 Se4 Ce4 102.53(14) . 3_766
C19 Se4 Ce2 105.48(14) . .
Ce4 Se4 Ce2 89.367(13) 3_766 .
C25 Se5 Ce2 119.73(14) . .
C25 Se5 Ce3 113.42(14) . .
Ce2 Se5 Ce3 78.033(11) . .
C31 Se6 Ce1 116.81(15) . 3_766
C31 Se6 Ce3 124.86(15) . .
Ce1 Se6 Ce3 96.434(13) 3_766 .
C37 Se7 Ce2 117.47(15) . 3_766
C37 Se7 Ce4 118.93(17) . .
Ce2 Se7 Ce4 88.982(12) 3_766 .
C37 Se7 Ce3 135.74(15) . .
Ce2 Se7 Ce3 91.765(12) 3_766 .
Ce4 Se7 Ce3 92.160(13) . .
C43 Se8 Ce4 108.57(14) . .
Ce4 S1 Ce3 104.16(3) 3_766 3_766
Ce4 S1 Ce1 93.60(3) 3_766 3_766
Ce3 S1 Ce1 81.04(2) 3_766 3_766
Ce4 S1 Ce2 93.26(3) 3_766 .
Ce3 S1 Ce2 100.96(3) 3_766 .
Ce1 S1 Ce2 172.15(3) 3_766 .
Ce4 S1 Ce3 161.32(3) 3_766 .
Ce3 S1 Ce3 93.74(3) 3_766 .
Ce1 S1 Ce3 94.47(3) 3_766 .
Ce2 S1 Ce3 77.87(2) . .
Ce2 O1 Ce1 125.60(13) . .
Ce2 O1 Ce3 116.86(13) . .
Ce1 O1 Ce3 116.80(12) . .
C52 O2 C49 108.7(4) . .
C52 O2 Ce1 115.5(3) . .
C49 O2 Ce1 135.0(3) . .
C53 O3 C56 109.1(4) . .
C53 O3 Ce2 129.1(3) . .
C56 O3 Ce2 121.7(3) . .
C57 O4 C60 105.0(3) . .
C57 O4 Ce3 130.3(3) . .
C60 O4 Ce3 124.6(3) . .
C61 O5 C64 105.8(4) . .
C61 O5 Ce4 124.3(3) . .
C64 O5 Ce4 129.8(3) . .
C2 C1 C6 119.5(4) . .
C2 C1 Se1 121.8(3) . .
C6 C1 Se1 118.7(3) . .
C3 C2 C1 120.1(5) . .
C3 C2 H2 120.0 . .
C1 C2 H2 120.0 . .
C4 C3 C2 120.3(5) . .
C4 C3 H3 119.9 . .
C2 C3 H3 119.9 . .
C5 C4 C3 120.2(4) . .
C5 C4 H4 119.9 . .
C3 C4 H4 119.9 . .
C4 C5 C6 120.0(5) . .
C4 C5 H5 120.0 . .
C6 C5 H5 120.0 . .
C5 C6 C1 119.9(4) . .
C5 C6 H6 120.1 . .
C1 C6 H6 120.1 . .
C8 C7 C12 118.6(5) . .
C8 C7 Se2 119.3(4) . .
C12 C7 Se2 122.0(4) . .
C7 C8 C9 120.1(5) . .
C7 C8 H8 120.0 . .
C9 C8 H8 120.0 . .
C10 C9 C8 120.8(5) . .
C10 C9 H9 119.6 . .
C8 C9 H9 119.6 . .
C9 C10 C11 119.7(5) . .
C9 C10 H10 120.1 . .
C11 C10 H10 120.1 . .
C10 C11 C12 119.9(5) . .
C10 C11 H11 120.0 . .
C12 C11 H11 120.0 . .
C11 C12 C7 120.9(5) . .
C11 C12 H12 119.6 . .
C7 C12 H12 119.6 . .
C14 C13 C18 117.5(4) . .
C14 C13 Se3 122.8(3) . .
C18 C13 Se3 119.7(4) . .
C13 C14 C15 121.4(4) . .
C13 C14 H14 119.3 . .
C15 C14 H14 119.3 . .
C16 C15 C14 120.0(5) . .
C16 C15 H15 120.0 . .
C14 C15 H15 120.0 . .
C17 C16 C15 119.1(5) . .
C17 C16 H16 120.5 . .
C15 C16 H16 120.5 . .
C16 C17 C18 121.6(5) . .
C16 C17 H17 119.2 . .
C18 C17 H17 119.2 . .
C17 C18 C13 120.4(5) . .
C17 C18 H18 119.8 . .
C13 C18 H18 119.8 . .
C20 C19 C24 118.5(5) . .
C20 C19 Se4 122.2(4) . .
C24 C19 Se4 119.3(4) . .
C21 C20 C19 120.9(5) . .
C21 C20 H20 119.6 . .
C19 C20 H20 119.6 . .
C22 C21 C20 120.8(6) . .
C22 C21 H21 119.6 . .
C20 C21 H21 119.6 . .
C23 C22 C21 119.4(5) . .
C23 C22 H22 120.3 . .
C21 C22 H22 120.3 . .
C22 C23 C24 120.7(5) . .
C22 C23 H23 119.6 . .
C24 C23 H23 119.6 . .
C23 C24 C19 119.7(5) . .
C23 C24 H24 120.1 . .
C19 C24 H24 120.1 . .
C30 C25 C26 119.2(5) . .
C30 C25 Se5 121.7(3) . .
C26 C25 Se5 119.0(4) . .
C25 C26 C27 119.5(5) . .
C25 C26 H26 120.2 . .
C27 C26 H26 120.2 . .
C28 C27 C26 120.3(5) . .
C28 C27 H27 119.9 . .
C26 C27 H27 119.9 . .
C29 C28 C27 120.0(5) . .
C29 C28 H28 120.0 . .
C27 C28 H28 120.0 . .
C28 C29 C30 120.5(6) . .
C28 C29 H29 119.7 . .
C30 C29 H29 119.7 . .
C29 C30 C25 120.5(5) . .
C29 C30 H30 119.8 . .
C25 C30 H30 119.8 . .
C32 C31 C36 118.6(6) . .
C32 C31 Se6 123.0(4) . .
C36 C31 Se6 118.2(5) . .
C31 C32 C33 121.5(7) . .
C31 C32 H32 119.2 . .
C33 C32 H32 119.2 . .
C34 C33 C32 120.4(7) . .
C34 C33 H33 119.8 . .
C32 C33 H33 119.8 . .
C33 C34 C35 118.4(7) . .
C33 C34 H34 120.8 . .
C35 C34 H34 120.8 . .
C36 C35 C34 118.9(8) . .
C36 C35 H35 120.5 . .
C34 C35 H35 120.5 . .
C31 C36 C35 121.1(8) . .
C31 C36 H36 119.4 . .
C35 C36 H36 119.4 . .
C38 C37 C42 119.2(5) . .
C38 C37 Se7 120.4(4) . .
C42 C37 Se7 120.3(4) . .
C37 C38 C39 119.1(6) . .
C37 C38 H38 120.5 . .
C39 C38 H38 120.5 . .
C40 C39 C38 121.7(6) . .
C40 C39 H39 119.2 . .
C38 C39 H39 119.2 . .
C39 C40 C41 119.4(6) . .
C39 C40 H40 120.3 . .
C41 C40 H40 120.3 . .
C40 C41 C42 120.1(7) . .
C40 C41 H41 119.9 . .
C42 C41 H41 119.9 . .
C41 C42 C37 120.5(6) . .
C41 C42 H42 119.7 . .
C37 C42 H42 119.7 . .
C48 C43 C44 118.1(5) . .
C48 C43 Se8 122.4(4) . .
C44 C43 Se8 119.5(4) . .
C45 C44 C43 120.3(5) . .
C45 C44 H44 119.8 . .
C43 C44 H44 119.8 . .
C46 C45 C44 121.2(5) . .
C46 C45 H45 119.4 . .
C44 C45 H45 119.4 . .
C45 C46 C47 118.8(5) . .
C45 C46 H46 120.6 . .
C47 C46 H46 120.6 . .
C46 C47 C48 120.6(5) . .
C46 C47 H47 119.7 . .
C48 C47 H47 119.7 . .
C43 C48 C47 121.0(5) . .
C43 C48 H48 119.5 . .
C47 C48 H48 119.5 . .
O2 C49 C50 106.6(4) . .
O2 C49 H49A 110.4 . .
C50 C49 H49A 110.4 . .
O2 C49 H49B 110.4 . .
C50 C49 H49B 110.4 . .
H49A C49 H49B 108.6 . .
C49 C50 C51B 103.3(6) . .
C49 C50 C51A 102.6(6) . .
C51B C50 C51A 42.0(7) . .
C49 C50 H50A 111.3 . .
C51B C50 H50A 72.3 . .
C51A C50 H50A 111.3 . .
C49 C50 H50B 111.3 . .
C51B C50 H50B 141.2 . .
C51A C50 H50B 111.3 . .
H50A C50 H50B 109.2 . .
C52 C51A C50 101.5(8) . .
C52 C51A H51A 111.5 . .
C50 C51A H51A 111.5 . .
C52 C51A H51B 111.5 . .
C50 C51A H51B 111.5 . .
H51A C51A H51B 109.3 . .
C52 C51B C50 103.1(8) . .
C52 C51B H51C 111.2 . .
C50 C51B H51C 111.2 . .
C52 C51B H51D 111.2 . .
C50 C51B H51D 111.2 . .
H51C C51B H51D 109.1 . .
C51A C52 O2 105.4(6) . .
C51A C52 C51B 44.8(7) . .
O2 C52 C51B 105.3(6) . .
C51A C52 H52A 110.7 . .
O2 C52 H52A 110.7 . .
C51B C52 H52A 69.3 . .
C51A C52 H52B 110.7 . .
O2 C52 H52B 110.7 . .
C51B C52 H52B 141.6 . .
H52A C52 H52B 108.8 . .
O3 C53 C54 105.2(5) . .
O3 C53 H53A 110.7 . .
C54 C53 H53A 110.7 . .
O3 C53 H53B 110.7 . .
C54 C53 H53B 110.7 . .
H53A C53 H53B 108.8 . .
C53 C54 C55 100.6(5) . .
C53 C54 H54A 111.7 . .
C55 C54 H54A 111.7 . .
C53 C54 H54B 111.7 . .
C55 C54 H54B 111.7 . .
H54A C54 H54B 109.4 . .
C56 C55 C54 104.9(5) . .
C56 C55 H55A 110.8 . .
C54 C55 H55A 110.8 . .
C56 C55 H55B 110.8 . .
C54 C55 H55B 110.8 . .
H55A C55 H55B 108.8 . .
O3 C56 C55 104.9(6) . .
O3 C56 H56A 110.8 . .
C55 C56 H56A 110.8 . .
O3 C56 H56B 110.8 . .
C55 C56 H56B 110.8 . .
H56A C56 H56B 108.8 . .
O4 C57 C58 104.8(4) . .
O4 C57 H57A 110.8 . .
C58 C57 H57A 110.8 . .
O4 C57 H57B 110.8 . .
C58 C57 H57B 110.8 . .
H57A C57 H57B 108.9 . .
C57 C58 C59 104.1(4) . .
C57 C58 H58A 110.9 . .
C59 C58 H58A 110.9 . .
C57 C58 H58B 110.9 . .
C59 C58 H58B 110.9 . .
H58A C58 H58B 109.0 . .
C58 C59 C60 104.8(4) . .
C58 C59 H59A 110.8 . .
C60 C59 H59A 110.8 . .
C58 C59 H59B 110.8 . .
C60 C59 H59B 110.8 . .
H59A C59 H59B 108.9 . .
O4 C60 C59 105.5(4) . .
O4 C60 H60A 110.6 . .
C59 C60 H60A 110.6 . .
O4 C60 H60B 110.6 . .
C59 C60 H60B 110.6 . .
H60A C60 H60B 108.8 . .
O5 C61 C62 107.1(5) . .
O5 C61 H61A 110.3 . .
C62 C61 H61A 110.3 . .
O5 C61 H61B 110.3 . .
C62 C61 H61B 110.3 . .
H61A C61 H61B 108.5 . .
C63 C62 C61 105.3(5) . .
C63 C62 H62A 110.7 . .
C61 C62 H62A 110.7 . .
C63 C62 H62B 110.7 . .
C61 C62 H62B 110.7 . .
H62A C62 H62B 108.8 . .
C64 C63 C62 104.6(5) . .
C64 C63 H63A 110.8 . .
C62 C63 H63A 110.8 . .
C64 C63 H63B 110.8 . .
C62 C63 H63B 110.8 . .
H63A C63 H63B 108.9 . .
O5 C64 C63 104.6(4) . .
O5 C64 H64A 110.8 . .
C63 C64 H64A 110.8 . .
O5 C64 H64B 110.8 . .
C63 C64 H64B 110.8 . .
H64A C64 H64B 108.9 . .
C65 O6 C68 106.6(8) . .
O6 C65 C66 108.1(9) . .
O6 C65 H65A 110.1 . .
C66 C65 H65A 110.1 . .
O6 C65 H65B 110.1 . .
C66 C65 H65B 110.1 . .
H65A C65 H65B 108.4 . .
C67 C66 C65 98.6(8) . .
C67 C66 H66A 112.0 . .
C65 C66 H66A 112.0 . .
C67 C66 H66B 112.0 . .
C65 C66 H66B 112.0 . .
H66A C66 H66B 109.7 . .
C68 C67 C66 99.2(9) . .
C68 C67 H67A 111.9 . .
C66 C67 H67A 111.9 . .
C68 C67 H67B 111.9 . .
C66 C67 H67B 111.9 . .
H67A C67 H67B 109.6 . .
O6 C68 C67 110.5(8) . .
O6 C68 H68A 109.6 . .
C67 C68 H68A 109.6 . .
O6 C68 H68B 109.6 . .
C67 C68 H68B 109.6 . .
H68A C68 H68B 108.1 . .
C72 O7 C69 108.6(10) . .
C70 C69 O7 102.1(11) . .
C70 C69 H69A 111.3 . .
O7 C69 H69A 111.3 . .
C70 C69 H69B 111.3 . .
O7 C69 H69B 111.3 . .
H69A C69 H69B 109.2 . .
C69 C70 C71 109.6(12) . .
C69 C70 H70A 109.8 . .
C71 C70 H70A 109.8 . .
C69 C70 H70B 109.8 . .
C71 C70 H70B 109.8 . .
H70A C70 H70B 108.2 . .
C72 C71 C70 100.3(10) . .
C72 C71 H71A 111.7 . .
C70 C71 H71A 111.7 . .
C72 C71 H71B 111.7 . .
C70 C71 H71B 111.7 . .
H71A C71 H71B 109.5 . .
O7 C72 C71 106.2(9) . .
O7 C72 H72A 110.5 . .
C71 C72 H72A 110.5 . .
O7 C72 H72B 110.5 . .
C71 C72 H72B 110.5 . .
H72A C72 H72B 108.7 . .
C76 O8 C73 109.9(13) . .
O8 C73 C74 103.3(13) . .
O8 C73 H73A 111.1 . .
C74 C73 H73A 111.1 . .
O8 C73 H73B 111.1 . .
C74 C73 H73B 111.1 . .
H73A C73 H73B 109.1 . .
C75 C74 C73 99.2(12) . .
C75 C74 H74A 111.9 . .
C73 C74 H74A 111.9 . .
C75 C74 H74B 111.9 . .
C73 C74 H74B 111.9 . .
H74A C74 H74B 109.6 . .
C76 C75 C74 102.3(13) . .
C76 C75 H75A 111.3 . .
C74 C75 H75A 111.3 . .
C76 C75 H75B 111.3 . .
C74 C75 H75B 111.3 . .
H75A C75 H75B 109.2 . .
O8 C76 C75 111.6(14) . .
O8 C76 H76A 109.3 . .
C75 C76 H76A 109.3 . .
O8 C76 H76B 109.3 . .
C75 C76 H76B 109.3 . .
H76A C76 H76B 108.0 . .

loop_
_geom_bond_atom_site_label_1
_geom_bond_atom_site_label_2
_geom_bond_distance
_geom_bond_site_symmetry_2
Ce1 O1 2.239(3) .
Ce1 O2 2.487(3) .
Ce1 Se6 2.9746(5) 3_766
Ce1 S1 2.9789(9) 3_766
Ce1 Se1 3.0369(5) .
Ce1 Se3 3.0480(5) .
Ce1 Se2 3.1903(5) .
Ce2 O1 2.232(3) .
Ce2 O3 2.543(3) .
Ce2 S1 2.9965(9) .
Ce2 Se5 3.0434(5) .
Ce2 Se7 3.0453(5) 3_766
Ce2 Se3 3.1313(5) .
Ce2 Se4 3.1378(5) .
Ce3 O1 2.301(3) .
Ce3 O4 2.542(3) .
Ce3 S1 2.9736(9) 3_766
Ce3 Se6 3.0569(5) .
Ce3 Se5 3.0909(5) .
Ce3 Se1 3.1365(5) .
Ce3 S1 3.1461(9) .
Ce3 Se7 3.3623(5) .
Ce4 O5 2.542(3) .
Ce4 Se8 2.9445(5) .
Ce4 S1 2.9652(10) 3_766
Ce4 Se2 3.0230(5) .
Ce4 Se4 3.0240(5) 3_766
Ce4 Se1 3.1204(5) .
Ce4 Se7 3.1379(5) .
Se1 C1 1.922(4) .
Se2 C7 1.919(5) .
Se3 C13 1.929(5) .
Se4 C19 1.925(5) .
Se4 Ce4 3.0240(5) 3_766
Se5 C25 1.913(5) .
Se6 C31 1.924(5) .
Se6 Ce1 2.9746(5) 3_766
Se7 C37 1.943(5) .
Se7 Ce2 3.0453(5) 3_766
Se8 C43 1.915(5) .
S1 Ce4 2.9652(10) 3_766
S1 Ce3 2.9736(9) 3_766
S1 Ce1 2.9789(9) 3_766
O2 C52 1.450(6) .
O2 C49 1.465(5) .
O3 C53 1.455(7) .
O3 C56 1.458(7) .
O4 C57 1.439(5) .
O4 C60 1.454(5) .
O5 C61 1.450(6) .
O5 C64 1.459(6) .
C1 C2 1.395(6) .
C1 C6 1.402(6) .
C2 C3 1.392(6) .
C2 H2 0.9500 .
C3 C4 1.386(7) .
C3 H3 0.9500 .
C4 C5 1.386(7) .
C4 H4 0.9500 .
C5 C6 1.397(6) .
C5 H5 0.9500 .
C6 H6 0.9500 .
C7 C8 1.389(7) .
C7 C12 1.393(7) .
C8 C9 1.393(7) .
C8 H8 0.9500 .
C9 C10 1.375(9) .
C9 H9 0.9500 .
C10 C11 1.379(9) .
C10 H10 0.9500 .
C11 C12 1.392(7) .
C11 H11 0.9500 .
C12 H12 0.9500 .
C13 C14 1.389(7) .
C13 C18 1.404(6) .
C14 C15 1.401(7) .
C14 H14 0.9500 .
C15 C16 1.377(7) .
C15 H15 0.9500 .
C16 C17 1.376(8) .
C16 H16 0.9500 .
C17 C18 1.382(8) .
C17 H17 0.9500 .
C18 H18 0.9500 .
C19 C20 1.388(7) .
C19 C24 1.404(7) .
C20 C21 1.384(7) .
C20 H20 0.9500 .
C21 C22 1.377(8) .
C21 H21 0.9500 .
C22 C23 1.375(9) .
C22 H22 0.9500 .
C23 C24 1.403(8) .
C23 H23 0.9500 .
C24 H24 0.9500 .
C25 C30 1.392(7) .
C25 C26 1.400(6) .
C26 C27 1.405(8) .
C26 H26 0.9500 .
C27 C28 1.384(9) .
C27 H27 0.9500 .
C28 C29 1.376(8) .
C28 H28 0.9500 .
C29 C30 1.387(7) .
C29 H29 0.9500 .
C30 H30 0.9500 .
C31 C32 1.340(9) .
C31 C36 1.365(10) .
C32 C33 1.407(9) .
C32 H32 0.9500 .
C33 C34 1.348(11) .
C33 H33 0.9500 .
C34 C35 1.403(13) .
C34 H34 0.9500 .
C35 C36 1.400(11) .
C35 H35 0.9500 .
C36 H36 0.9500 .
C37 C38 1.375(7) .
C37 C42 1.404(8) .
C38 C39 1.396(8) .
C38 H38 0.9500 .
C39 C40 1.367(11) .
C39 H39 0.9500 .
C40 C41 1.375(11) .
C40 H40 0.9500 .
C41 C42 1.380(8) .
C41 H41 0.9500 .
C42 H42 0.9500 .
C43 C48 1.378(7) .
C43 C44 1.393(7) .
C44 C45 1.388(8) .
C44 H44 0.9500 .
C45 C46 1.370(9) .
C45 H45 0.9500 .
C46 C47 1.374(8) .
C46 H46 0.9500 .
C47 C48 1.392(8) .
C47 H47 0.9500 .
C48 H48 0.9500 .
C49 C50 1.482(8) .
C49 H49A 0.9900 .
C49 H49B 0.9900 .
C50 C51B 1.515(13) .
C50 C51A 1.603(13) .
C50 H50A 0.9900 .
C50 H50B 0.9900 .
C51A C52 1.441(12) .
C51A H51A 0.9900 .
C51A H51B 0.9900 .
C51B C52 1.498(13) .
C51B H51C 0.9900 .
C51B H51D 0.9900 .
C52 H52A 0.9900 .
C52 H52B 0.9900 .
C53 C54 1.505(8) .
C53 H53A 0.9900 .
C53 H53B 0.9900 .
C54 C55 1.516(11) .
C54 H54A 0.9900 .
C54 H54B 0.9900 .
C55 C56 1.510(9) .
C55 H55A 0.9900 .
C55 H55B 0.9900 .
C56 H56A 0.9900 .
C56 H56B 0.9900 .
C57 C58 1.514(7) .
C57 H57A 0.9900 .
C57 H57B 0.9900 .
C58 C59 1.526(8) .
C58 H58A 0.9900 .
C58 H58B 0.9900 .
C59 C60 1.529(7) .
C59 H59A 0.9900 .
C59 H59B 0.9900 .
C60 H60A 0.9900 .
C60 H60B 0.9900 .
C61 C62 1.511(8) .
C61 H61A 0.9900 .
C61 H61B 0.9900 .
C62 C63 1.503(9) .
C62 H62A 0.9900 .
C62 H62B 0.9900 .
C63 C64 1.494(8) .
C63 H63A 0.9900 .
C63 H63B 0.9900 .
C64 H64A 0.9900 .
C64 H64B 0.9900 .
O6 C65 1.385(11) .
O6 C68 1.427(11) .
C65 C66 1.603(16) .
C65 H65A 0.9900 .
C65 H65B 0.9900 .
C66 C67 1.542(15) .
C66 H66A 0.9900 .
C66 H66B 0.9900 .
C67 C68 1.480(12) .
C67 H67A 0.9900 .
C67 H67B 0.9900 .
C68 H68A 0.9900 .
C68 H68B 0.9900 .
O7 C72 1.418(13) .
O7 C69 1.541(15) .
C69 C70 1.344(15) .
C69 H69A 0.9900 .
C69 H69B 0.9900 .
C70 C71 1.515(16) .
C70 H70A 0.9900 .
C70 H70B 0.9900 .
C71 C72 1.476(16) .
C71 H71A 0.9900 .
C71 H71B 0.9900 .
C72 H72A 0.9900 .
C72 H72B 0.9900 .
O8 C76 1.361(16) .
O8 C73 1.421(18) .
C73 C74 1.61(2) .
C73 H73A 0.9900 .
C73 H73B 0.9900 .
C74 C75 1.522(18) .
C74 H74A 0.9900 .
C74 H74B 0.9900 .
C75 C76 1.468(17) .
C75 H75A 0.9900 .
C75 H75B 0.9900 .
C76 H76A 0.9900 .
C76 H76B 0.9900 .

loop_
_geom_torsion_atom_site_label_1
_geom_torsion_atom_site_label_2
_geom_torsion_atom_site_label_3
_geom_torsion_atom_site_label_4
_geom_torsion
_geom_torsion_site_symmetry_1
_geom_torsion_site_symmetry_4
O1 Ce1 Se1 C1 -94.15(17) . .
O2 Ce1 Se1 C1 37.39(18) . .
Se6 Ce1 Se1 C1 171.36(16) 3_766 .
S1 Ce1 Se1 C1 -171.37(16) 3_766 .
Se3 Ce1 Se1 C1 -36.07(16) . .
Se2 Ce1 Se1 C1 115.67(16) . .
O1 Ce1 Se1 Ce4 120.70(7) . .
O2 Ce1 Se1 Ce4 -107.77(8) . .
Se6 Ce1 Se1 Ce4 26.21(2) 3_766 .
S1 Ce1 Se1 Ce4 43.48(2) 3_766 .
Se3 Ce1 Se1 Ce4 178.778(16) . .
Se2 Ce1 Se1 Ce4 -29.481(12) . .
O1 Ce1 Se1 Ce3 23.44(7) . .
O2 Ce1 Se1 Ce3 154.98(8) . .
Se6 Ce1 Se1 Ce3 -71.04(2) 3_766 .
S1 Ce1 Se1 Ce3 -53.77(2) 3_766 .
Se3 Ce1 Se1 Ce3 81.523(19) . .
Se2 Ce1 Se1 Ce3 -126.737(12) . .
O5 Ce4 Se1 C1 -35.5(2) . .
Se8 Ce4 Se1 C1 25.38(18) . .
S1 Ce4 Se1 C1 -179.17(19) 3_766 .
Se2 Ce4 Se1 C1 -103.91(18) . .
Se4 Ce4 Se1 C1 171.14(18) 3_766 .
Se7 Ce4 Se1 C1 115.03(18) . .
O5 Ce4 Se1 Ce1 99.61(11) . .
Se8 Ce4 Se1 Ce1 160.474(17) . .
S1 Ce4 Se1 Ce1 -44.08(2) 3_766 .
Se2 Ce4 Se1 Ce1 31.183(12) . .
Se4 Ce4 Se1 Ce1 -53.77(3) 3_766 .
Se7 Ce4 Se1 Ce1 -109.882(13) . .
O5 Ce4 Se1 Ce3 177.01(11) . .
Se8 Ce4 Se1 Ce3 -122.132(16) . .
S1 Ce4 Se1 Ce3 33.31(2) 3_766 .
Se2 Ce4 Se1 Ce3 108.577(13) . .
Se4 Ce4 Se1 Ce3 23.62(3) 3_766 .
Se7 Ce4 Se1 Ce3 -32.488(12) . .
O1 Ce3 Se1 C1 94.73(17) . .
O4 Ce3 Se1 C1 -44.91(17) . .
S1 Ce3 Se1 C1 172.42(15) 3_766 .
Se6 Ce3 Se1 C1 -77.59(15) . .
Se5 Ce3 Se1 C1 29.99(15) . .
S1 Ce3 Se1 C1 118.68(15) . .
Se7 Ce3 Se1 C1 -123.73(15) . .
O1 Ce3 Se1 Ce1 -23.10(7) . .
O4 Ce3 Se1 Ce1 -162.74(7) . .
S1 Ce3 Se1 Ce1 54.59(2) 3_766 .
Se6 Ce3 Se1 Ce1 164.58(3) . .
Se5 Ce3 Se1 Ce1 -87.835(12) . .
S1 Ce3 Se1 Ce1 0.85(3) . .
Se7 Ce3 Se1 Ce1 118.443(12) . .
O1 Ce3 Se1 Ce4 -110.98(7) . .
O4 Ce3 Se1 Ce4 109.38(8) . .
S1 Ce3 Se1 Ce4 -33.29(2) 3_766 .
Se6 Ce3 Se1 Ce4 76.70(3) . .
Se5 Ce3 Se1 Ce4 -175.713(12) . .
S1 Ce3 Se1 Ce4 -87.02(3) . .
Se7 Ce3 Se1 Ce4 30.565(11) . .
O5 Ce4 Se2 C7 -50.44(17) . .
Se8 Ce4 Se2 C7 22.68(15) . .
S1 Ce4 Se2 C7 152.15(15) 3_766 .
Se4 Ce4 Se2 C7 -130.54(15) 3_766 .
Se1 Ce4 Se2 C7 82.39(15) . .
Se7 Ce4 Se2 C7 147.74(15) . .
O5 Ce4 Se2 Ce1 -162.37(8) . .
Se8 Ce4 Se2 Ce1 -89.259(17) . .
S1 Ce4 Se2 Ce1 40.213(19) 3_766 .
Se4 Ce4 Se2 Ce1 117.522(13) 3_766 .
Se1 Ce4 Se2 Ce1 -29.541(11) . .
Se7 Ce4 Se2 Ce1 35.81(2) . .
O1 Ce1 Se2 C7 -125.7(2) . .
O2 Ce1 Se2 C7 17.72(17) . .
Se6 Ce1 Se2 C7 144.62(15) 3_766 .
S1 Ce1 Se2 C7 -142.29(16) 3_766 .
Se1 Ce1 Se2 C7 -71.07(15) . .
Se3 Ce1 Se2 C7 77.94(16) . .
O1 Ce1 Se2 Ce4 -24.07(12) . .
O2 Ce1 Se2 Ce4 119.33(8) . .
Se6 Ce1 Se2 Ce4 -113.768(14) 3_766 .
S1 Ce1 Se2 Ce4 -40.68(2) 3_766 .
Se1 Ce1 Se2 Ce4 30.542(12) . .
Se3 Ce1 Se2 Ce4 179.555(17) . .
O1 Ce1 Se3 C13 80.82(16) . .
O2 Ce1 Se3 C13 -53.71(16) . .
Se6 Ce1 Se3 C13 -175.38(15) 3_766 .
S1 Ce1 Se3 C13 129.42(15) 3_766 .
Se1 Ce1 Se3 C13 22.86(15) . .
Se2 Ce1 Se3 C13 -113.31(15) . .
O1 Ce1 Se3 Ce2 -8.00(7) . .
O2 Ce1 Se3 Ce2 -142.53(8) . .
Se6 Ce1 Se3 Ce2 95.800(13) 3_766 .
S1 Ce1 Se3 Ce2 40.60(3) 3_766 .
Se1 Ce1 Se3 Ce2 -65.96(2) . .
Se2 Ce1 Se3 Ce2 157.871(17) . .
O1 Ce2 Se3 C13 -85.37(16) . .
O3 Ce2 Se3 C13 53.64(17) . .
S1 Ce2 Se3 C13 -139.31(14) . .
Se5 Ce2 Se3 C13 -28.43(14) . .
Se7 Ce2 Se3 C13 167.90(14) 3_766 .
Se4 Ce2 Se3 C13 95.04(14) . .
O1 Ce2 Se3 Ce1 8.09(7) . .
O3 Ce2 Se3 Ce1 147.10(9) . .
S1 Ce2 Se3 Ce1 -45.85(3) . .
Se5 Ce2 Se3 Ce1 65.021(16) . .
Se7 Ce2 Se3 Ce1 -98.652(12) 3_766 .
Se4 Ce2 Se3 Ce1 -171.503(18) . .
O1 Ce2 Se4 C19 -176.40(18) . .
O3 Ce2 Se4 C19 44.67(17) . .
S1 Ce2 Se4 C19 -136.92(14) . .
Se5 Ce2 Se4 C19 136.07(14) . .
Se7 Ce2 Se4 C19 -71.54(14) 3_766 .
Se3 Ce2 Se4 C19 2.96(14) . .
O1 Ce2 Se4 Ce4 -73.57(12) . 3_766
O3 Ce2 Se4 Ce4 147.50(9) . 3_766
S1 Ce2 Se4 Ce4 -34.098(19) . 3_766
Se5 Ce2 Se4 Ce4 -121.107(14) . 3_766
Se7 Ce2 Se4 Ce4 31.282(13) 3_766 3_766
Se3 Ce2 Se4 Ce4 105.79(2) . 3_766
O1 Ce2 Se5 C25 -140.35(18) . .
O3 Ce2 Se5 C25 85.83(18) . .
S1 Ce2 Se5 C25 -65.97(16) . .
Se7 Ce2 Se5 C25 -53.02(16) 3_766 .
Se3 Ce2 Se5 C25 160.25(16) . .
Se4 Ce2 Se5 C25 10.74(16) . .
O1 Ce2 Se5 Ce3 -30.06(8) . .
O3 Ce2 Se5 Ce3 -163.88(9) . .
S1 Ce2 Se5 Ce3 44.33(2) . .
Se7 Ce2 Se5 Ce3 57.27(3) 3_766 .
Se3 Ce2 Se5 Ce3 -89.454(15) . .
Se4 Ce2 Se5 Ce3 121.030(13) . .
O1 Ce3 Se5 C25 146.85(17) . .
O4 Ce3 Se5 C25 -69.81(17) . .
S1 Ce3 Se5 C25 149.49(15) 3_766 .
Se6 Ce3 Se5 C25 9.53(15) . .
Se1 Ce3 Se5 C25 -144.37(15) . .
S1 Ce3 Se5 C25 75.40(15) . .
Se7 Ce3 Se5 C25 -70.32(15) . .
O1 Ce3 Se5 Ce2 29.42(8) . .
O4 Ce3 Se5 Ce2 172.76(8) . .
S1 Ce3 Se5 Ce2 32.06(3) 3_766 .
Se6 Ce3 Se5 Ce2 -107.902(13) . .
Se1 Ce3 Se5 Ce2 98.202(12) . .
S1 Ce3 Se5 Ce2 -42.029(19) . .
Se7 Ce3 Se5 Ce2 172.25(3) . .
O1 Ce3 Se6 C31 -167.4(2) . .
O4 Ce3 Se6 C31 -29.9(2) . .
S1 Ce3 Se6 C31 99.82(19) 3_766 .
Se5 Ce3 Se6 C31 -107.09(19) . .
Se1 Ce3 Se6 C31 2.48(19) . .
S1 Ce3 Se6 C31 171.28(19) . .
Se7 Ce3 Se6 C31 46.84(19) . .
O1 Ce3 Se6 Ce1 63.46(10) . 3_766
O4 Ce3 Se6 Ce1 -159.04(7) . 3_766
S1 Ce3 Se6 Ce1 -29.36(3) 3_766 3_766
Se5 Ce3 Se6 Ce1 123.728(14) . 3_766
Se1 Ce3 Se6 Ce1 -126.70(3) . 3_766
S1 Ce3 Se6 Ce1 42.09(2) . 3_766
Se7 Ce3 Se6 Ce1 -82.343(13) . 3_766
O5 Ce4 Se7 C37 25.1(2) . .
Se8 Ce4 Se7 C37 -47.75(16) . .
S1 Ce4 Se7 C37 170.93(16) 3_766 .
Se2 Ce4 Se7 C37 175.66(16) . .
Se4 Ce4 Se7 C37 89.90(16) 3_766 .
Se1 Ce4 Se7 C37 -117.27(16) . .
O5 Ce4 Se7 Ce2 -96.09(12) . 3_766
Se8 Ce4 Se7 Ce2 -168.907(14) . 3_766
S1 Ce4 Se7 Ce2 49.77(2) 3_766 3_766
Se2 Ce4 Se7 Ce2 54.50(2) . 3_766
Se4 Ce4 Se7 Ce2 -31.256(13) 3_766 3_766
Se1 Ce4 Se7 Ce2 121.576(13) . 3_766
O5 Ce4 Se7 Ce3 172.18(12) . .
Se8 Ce4 Se7 Ce3 99.365(13) . .
S1 Ce4 Se7 Ce3 -41.96(2) 3_766 .
Se2 Ce4 Se7 Ce3 -37.22(2) . .
Se4 Ce4 Se7 Ce3 -122.984(13) 3_766 .
Se1 Ce4 Se7 Ce3 29.848(11) . .
O1 Ce3 Se7 C37 159.2(3) . .
O4 Ce3 Se7 C37 26.9(2) . .
S1 Ce3 Se7 C37 -179.7(2) 3_766 .
Se6 Ce3 Se7 C37 -53.6(2) . .
Se5 Ce3 Se7 C37 27.4(2) . .
Se1 Ce3 Se7 C37 106.9(2) . .
S1 Ce3 Se7 C37 -113.0(2) . .
O1 Ce3 Se7 Ce2 -66.92(9) . 3_766
O4 Ce3 Se7 Ce2 160.75(8) . 3_766
S1 Ce3 Se7 Ce2 -45.83(2) 3_766 3_766
Se6 Ce3 Se7 Ce2 80.305(13) . 3_766
Se5 Ce3 Se7 Ce2 161.27(3) . 3_766
Se1 Ce3 Se7 Ce2 -119.200(13) . 3_766
S1 Ce3 Se7 Ce2 20.87(2) . 3_766
O1 Ce3 Se7 Ce4 22.13(9) . .
O4 Ce3 Se7 Ce4 -110.20(8) . .
S1 Ce3 Se7 Ce4 43.21(2) 3_766 .
Se6 Ce3 Se7 Ce4 169.352(12) . .
Se5 Ce3 Se7 Ce4 -109.68(3) . .
Se1 Ce3 Se7 Ce4 -30.153(11) . .
S1 Ce3 Se7 Ce4 109.92(2) . .
O5 Ce4 Se8 C43 -44.85(19) . .
S1 Ce4 Se8 C43 146.74(17) 3_766 .
Se2 Ce4 Se8 C43 -115.40(17) . .
Se4 Ce4 Se8 C43 24.15(17) 3_766 .
Se1 Ce4 Se8 C43 177.90(17) . .
Se7 Ce4 Se8 C43 98.41(17) . .
O1 Ce2 S1 Ce4 -169.18(8) . 3_766
O3 Ce2 S1 Ce4 38.17(19) . 3_766
Se5 Ce2 S1 Ce4 120.01(2) . 3_766
Se7 Ce2 S1 Ce4 -52.683(18) 3_766 3_766
Se3 Ce2 S1 Ce4 -114.67(2) . 3_766
Se4 Ce2 S1 Ce4 34.934(18) . 3_766
O1 Ce2 S1 Ce3 -64.07(8) . 3_766
O3 Ce2 S1 Ce3 143.27(19) . 3_766
Se5 Ce2 S1 Ce3 -134.89(2) . 3_766
Se7 Ce2 S1 Ce3 52.42(2) 3_766 3_766
Se3 Ce2 S1 Ce3 -9.57(4) . 3_766
Se4 Ce2 S1 Ce3 140.04(3) . 3_766
O1 Ce2 S1 Ce1 40.0(3) . 3_766
O3 Ce2 S1 Ce1 -112.7(3) . 3_766
Se5 Ce2 S1 Ce1 -30.8(3) . 3_766
Se7 Ce2 S1 Ce1 156.5(3) 3_766 3_766
Se3 Ce2 S1 Ce1 94.5(3) . 3_766
Se4 Ce2 S1 Ce1 -115.9(3) . 3_766
O1 Ce2 S1 Ce3 27.43(8) . .
O3 Ce2 S1 Ce3 -125.22(19) . .
Se5 Ce2 S1 Ce3 -43.384(16) . .
Se7 Ce2 S1 Ce3 143.92(2) 3_766 .
Se3 Ce2 S1 Ce3 81.93(3) . .
Se4 Ce2 S1 Ce3 -128.460(19) . .
O1 Ce3 S1 Ce4 -90.16(13) . 3_766
O4 Ce3 S1 Ce4 39.97(17) . 3_766
S1 Ce3 S1 Ce4 -163.41(12) 3_766 3_766
Se6 Ce3 S1 Ce4 73.46(11) . 3_766
Se5 Ce3 S1 Ce4 -20.11(11) . 3_766
Se1 Ce3 S1 Ce4 -114.67(10) . 3_766
Se7 Ce3 S1 Ce4 143.26(10) . 3_766
O1 Ce3 S1 Ce3 73.25(8) . 3_766
O4 Ce3 S1 Ce3 -156.63(12) . 3_766
S1 Ce3 S1 Ce3 0.0 3_766 3_766
Se6 Ce3 S1 Ce3 -123.14(3) . 3_766
Se5 Ce3 S1 Ce3 143.30(2) . 3_766
Se1 Ce3 S1 Ce3 48.73(4) . 3_766
Se7 Ce3 S1 Ce3 -53.33(3) . 3_766
O1 Ce3 S1 Ce1 154.53(8) . 3_766
O4 Ce3 S1 Ce1 -75.34(12) . 3_766
S1 Ce3 S1 Ce1 81.29(2) 3_766 3_766
Se6 Ce3 S1 Ce1 -41.851(18) . 3_766
Se5 Ce3 S1 Ce1 -135.42(2) . 3_766
Se1 Ce3 S1 Ce1 130.02(2) . 3_766
Se7 Ce3 S1 Ce1 27.95(3) . 3_766
O1 Ce3 S1 Ce2 -27.18(7) . .
O4 Ce3 S1 Ce2 102.95(12) . .
S1 Ce3 S1 Ce2 -100.42(3) 3_766 .
Se6 Ce3 S1 Ce2 136.44(2) . .
Se5 Ce3 S1 Ce2 42.876(16) . .
Se1 Ce3 S1 Ce2 -51.69(4) . .
Se7 Ce3 S1 Ce2 -153.752(14) . .
O3 Ce2 O1 Ce1 -70.6(2) . .
S1 Ce2 O1 Ce1 126.16(15) . .
Se5 Ce2 O1 Ce1 -142.64(16) . .
Se7 Ce2 O1 Ce1 69.38(15) 3_766 .
Se3 Ce2 O1 Ce1 -13.41(12) . .
Se4 Ce2 O1 Ce1 166.18(6) . .
O3 Ce2 O1 Ce3 119.54(16) . .
S1 Ce2 O1 Ce3 -43.65(10) . .
Se5 Ce2 O1 Ce3 47.55(10) . .
Se7 Ce2 O1 Ce3 -100.43(11) 3_766 .
Se3 Ce2 O1 Ce3 176.77(13) . .
Se4 Ce2 O1 Ce3 -3.6(2) . .
O2 Ce1 O1 Ce2 78.76(19) . .
Se6 Ce1 O1 Ce2 -70.11(14) 3_766 .
S1 Ce1 O1 Ce2 -133.75(15) 3_766 .
Se1 Ce1 O1 Ce2 153.80(15) . .
Se3 Ce1 O1 Ce2 13.69(12) . .
Se2 Ce1 O1 Ce2 -150.15(8) . .
O2 Ce1 O1 Ce3 -111.42(15) . .
Se6 Ce1 O1 Ce3 99.71(11) 3_766 .
S1 Ce1 O1 Ce3 36.06(10) 3_766 .
Se1 Ce1 O1 Ce3 -36.39(10) . .
Se3 Ce1 O1 Ce3 -176.50(13) . .
Se2 Ce1 O1 Ce3 19.7(2) . .
O4 Ce3 O1 Ce2 -97.42(16) . .
S1 Ce3 O1 Ce2 134.45(13) 3_766 .
Se6 Ce3 O1 Ce2 21.46(18) . .
Se5 Ce3 O1 Ce2 -47.27(10) . .
Se1 Ce3 O1 Ce2 -153.68(13) . .
S1 Ce3 O1 Ce2 42.22(10) . .
Se7 Ce3 O1 Ce2 153.59(7) . .
O4 Ce3 O1 Ce1 91.85(16) . .
S1 Ce3 O1 Ce1 -36.28(10) 3_766 .
Se6 Ce3 O1 Ce1 -149.27(7) . .
Se5 Ce3 O1 Ce1 142.01(14) . .
Se1 Ce3 O1 Ce1 35.59(10) . .
S1 Ce3 O1 Ce1 -128.50(13) . .
Se7 Ce3 O1 Ce1 -17.14(17) . .
O1 Ce1 O2 C52 -135.1(3) . .
Se6 Ce1 O2 C52 9.1(4) 3_766 .
S1 Ce1 O2 C52 105.2(4) 3_766 .
Se1 Ce1 O2 C52 154.6(4) . .
Se3 Ce1 O2 C52 -71.2(3) . .
Se2 Ce1 O2 C52 72.2(3) . .
O1 Ce1 O2 C49 33.2(5) . .
Se6 Ce1 O2 C49 177.4(4) 3_766 .
S1 Ce1 O2 C49 -86.6(5) 3_766 .
Se1 Ce1 O2 C49 -37.1(4) . .
Se3 Ce1 O2 C49 97.1(4) . .
Se2 Ce1 O2 C49 -119.6(5) . .
O1 Ce2 O3 C53 102.0(4) . .
S1 Ce2 O3 C53 -113.5(4) . .
Se5 Ce2 O3 C53 165.7(4) . .
Se7 Ce2 O3 C53 -35.8(4) 3_766 .
Se3 Ce2 O3 C53 45.3(4) . .
Se4 Ce2 O3 C53 -110.3(4) . .
O1 Ce2 O3 C56 -79.7(4) . .
S1 Ce2 O3 C56 64.7(5) . .
Se5 Ce2 O3 C56 -16.1(4) . .
Se7 Ce2 O3 C56 142.5(4) 3_766 .
Se3 Ce2 O3 C56 -136.5(4) . .
Se4 Ce2 O3 C56 68.0(4) . .
O1 Ce3 O4 C57 -89.3(4) . .
S1 Ce3 O4 C57 12.9(4) 3_766 .
Se6 Ce3 O4 C57 131.1(4) . .
Se5 Ce3 O4 C57 -136.4(4) . .
Se1 Ce3 O4 C57 -34.2(3) . .
S1 Ce3 O4 C57 162.0(3) . .
Se7 Ce3 O4 C57 43.4(3) . .
O1 Ce3 O4 C60 87.6(4) . .
S1 Ce3 O4 C60 -170.3(3) 3_766 .
Se6 Ce3 O4 C60 -52.1(3) . .
Se5 Ce3 O4 C60 40.4(3) . .
Se1 Ce3 O4 C60 142.6(3) . .
S1 Ce3 O4 C60 -21.2(4) . .
Se7 Ce3 O4 C60 -139.8(3) . .
Se8 Ce4 O5 C61 169.6(4) . .
S1 Ce4 O5 C61 -25.2(5) 3_766 .
Se2 Ce4 O5 C61 -64.2(4) . .
Se4 Ce4 O5 C61 30.6(4) 3_766 .
Se1 Ce4 O5 C61 -135.1(4) . .
Se7 Ce4 O5 C61 95.9(4) . .
Se8 Ce4 O5 C64 -12.0(4) . .
S1 Ce4 O5 C64 153.1(4) 3_766 .
Se2 Ce4 O5 C64 114.1(4) . .
Se4 Ce4 O5 C64 -151.1(4) 3_766 .
Se1 Ce4 O5 C64 43.3(5) . .
Se7 Ce4 O5 C64 -85.8(4) . .
Ce1 Se1 C1 C2 -99.2(4) . .
Ce4 Se1 C1 C2 26.0(5) . .
Ce3 Se1 C1 C2 168.0(3) . .
Ce1 Se1 C1 C6 81.6(4) . .
Ce4 Se1 C1 C6 -153.1(3) . .
Ce3 Se1 C1 C6 -11.1(4) . .
C6 C1 C2 C3 -0.9(7) . .
Se1 C1 C2 C3 180.0(3) . .
C1 C2 C3 C4 0.5(7) . .
C2 C3 C4 C5 -0.1(7) . .
C3 C4 C5 C6 -0.1(7) . .
C4 C5 C6 C1 -0.3(7) . .
C2 C1 C6 C5 0.7(7) . .
Se1 C1 C6 C5 179.9(4) . .
Ce4 Se2 C7 C8 139.0(4) . .
Ce1 Se2 C7 C8 -128.2(4) . .
Ce4 Se2 C7 C12 -42.9(5) . .
Ce1 Se2 C7 C12 49.9(5) . .
C12 C7 C8 C9 -2.2(8) . .
Se2 C7 C8 C9 176.0(4) . .
C7 C8 C9 C10 0.9(9) . .
C8 C9 C10 C11 0.3(9) . .
C9 C10 C11 C12 -0.3(9) . .
C10 C11 C12 C7 -1.0(9) . .
C8 C7 C12 C11 2.2(8) . .
Se2 C7 C12 C11 -175.9(4) . .
Ce1 Se3 C13 C14 -44.5(4) . .
Ce2 Se3 C13 C14 35.6(4) . .
Ce1 Se3 C13 C18 136.8(4) . .
Ce2 Se3 C13 C18 -143.1(4) . .
C18 C13 C14 C15 2.2(8) . .
Se3 C13 C14 C15 -176.6(4) . .
C13 C14 C15 C16 -1.5(9) . .
C14 C15 C16 C17 0.9(10) . .
C15 C16 C17 C18 -1.2(10) . .
C16 C17 C18 C13 1.9(10) . .
C14 C13 C18 C17 -2.3(8) . .
Se3 C13 C18 C17 176.4(5) . .
Ce4 Se4 C19 C20 -54.0(4) 3_766 .
Ce2 Se4 C19 C20 38.9(4) . .
Ce4 Se4 C19 C24 127.3(4) 3_766 .
Ce2 Se4 C19 C24 -139.9(4) . .
C24 C19 C20 C21 0.8(8) . .
Se4 C19 C20 C21 -178.0(4) . .
C19 C20 C21 C22 0.1(9) . .
C20 C21 C22 C23 -0.5(9) . .
C21 C22 C23 C24 -0.1(9) . .
C22 C23 C24 C19 1.1(9) . .
C20 C19 C24 C23 -1.4(8) . .
Se4 C19 C24 C23 177.4(4) . .
Ce2 Se5 C25 C30 35.4(4) . .
Ce3 Se5 C25 C30 -53.9(4) . .
Ce2 Se5 C25 C26 -146.5(3) . .
Ce3 Se5 C25 C26 124.2(4) . .
C30 C25 C26 C27 -0.1(7) . .
Se5 C25 C26 C27 -178.3(4) . .
C25 C26 C27 C28 -0.3(8) . .
C26 C27 C28 C29 -0.2(9) . .
C27 C28 C29 C30 1.2(9) . .
C28 C29 C30 C25 -1.6(8) . .
C26 C25 C30 C29 1.1(7) . .
Se5 C25 C30 C29 179.2(4) . .
Ce1 Se6 C31 C32 74.2(6) 3_766 .
Ce3 Se6 C31 C32 -46.1(6) . .
Ce1 Se6 C31 C36 -110.3(6) 3_766 .
Ce3 Se6 C31 C36 129.4(6) . .
C36 C31 C32 C33 6.0(12) . .
Se6 C31 C32 C33 -178.6(6) . .
C31 C32 C33 C34 -1.7(13) . .
C32 C33 C34 C35 -7.3(14) . .
C33 C34 C35 C36 11.8(16) . .
C32 C31 C36 C35 -1.1(14) . .
Se6 C31 C36 C35 -176.8(9) . .
C34 C35 C36 C31 -7.8(17) . .
Ce2 Se7 C37 C38 153.1(4) 3_766 .
Ce4 Se7 C37 C38 47.7(5) . .
Ce3 Se7 C37 C38 -81.2(5) . .
Ce2 Se7 C37 C42 -23.1(5) 3_766 .
Ce4 Se7 C37 C42 -128.5(4) . .
Ce3 Se7 C37 C42 102.6(4) . .
C42 C37 C38 C39 -2.7(9) . .
Se7 C37 C38 C39 -178.9(5) . .
C37 C38 C39 C40 1.0(10) . .
C38 C39 C40 C41 1.2(13) . .
C39 C40 C41 C42 -1.6(13) . .
C40 C41 C42 C37 -0.1(12) . .
C38 C37 C42 C41 2.3(9) . .
Se7 C37 C42 C41 178.5(5) . .
Ce4 Se8 C43 C48 -37.5(5) . .
Ce4 Se8 C43 C44 141.1(4) . .
C48 C43 C44 C45 1.4(9) . .
Se8 C43 C44 C45 -177.2(5) . .
C43 C44 C45 C46 -0.9(10) . .
C44 C45 C46 C47 0.4(9) . .
C45 C46 C47 C48 -0.4(9) . .
C44 C43 C48 C47 -1.4(8) . .
Se8 C43 C48 C47 177.2(4) . .
C46 C47 C48 C43 0.9(9) . .
C52 O2 C49 C50 6.0(7) . .
Ce1 O2 C49 C50 -162.8(5) . .
O2 C49 C50 C51B -26.0(9) . .
O2 C49 C50 C51A 17.2(9) . .
C49 C50 C51A C52 -34.4(10) . .
C51B C50 C51A C52 61.6(9) . .
C49 C50 C51B C52 35.7(10) . .
C51A C50 C51B C52 -58.4(9) . .
C50 C51A C52 O2 38.6(9) . .
C50 C51A C52 C51B -57.7(9) . .
C49 O2 C52 C51A -29.7(8) . .
Ce1 O2 C52 C51A 141.6(7) . .
C49 O2 C52 C51B 16.8(8) . .
Ce1 O2 C52 C51B -171.9(6) . .
C50 C51B C52 C51A 64.2(10) . .
C50 C51B C52 O2 -32.4(10) . .
C56 O3 C53 C54 -23.7(6) . .
Ce2 O3 C53 C54 154.8(4) . .
O3 C53 C54 C55 36.9(6) . .
C53 C54 C55 C56 -37.0(7) . .
C53 O3 C56 C55 -0.2(7) . .
Ce2 O3 C56 C55 -178.7(4) . .
C54 C55 C56 O3 23.7(8) . .
C60 O4 C57 C58 40.9(5) . .
Ce3 O4 C57 C58 -141.8(3) . .
O4 C57 C58 C59 -30.0(5) . .
C57 C58 C59 C60 8.4(5) . .
C57 O4 C60 C59 -35.1(5) . .
Ce3 O4 C60 C59 147.4(3) . .
C58 C59 C60 O4 15.6(5) . .
C64 O5 C61 C62 -24.6(6) . .
Ce4 O5 C61 C62 154.1(4) . .
O5 C61 C62 C63 4.0(7) . .
C61 C62 C63 C64 17.5(7) . .
C61 O5 C64 C63 35.7(6) . .
Ce4 O5 C64 C63 -142.9(4) . .
C62 C63 C64 O5 -32.7(6) . .
C68 O6 C65 C66 -7.7(11) . .
O6 C65 C66 C67 29.9(10) . .
C65 C66 C67 C68 -38.0(9) . .
C65 O6 C68 C67 -19.6(11) . .
C66 C67 C68 O6 38.2(10) . .
C72 O7 C69 C70 -12.9(15) . .
O7 C69 C70 C71 31.1(15) . .
C69 C70 C71 C72 -38.0(15) . .
C69 O7 C72 C71 -10.6(13) . .
C70 C71 C72 O7 27.1(13) . .
C76 O8 C73 C74 -20.4(15) . .
O8 C73 C74 C75 34.0(14) . .
C73 C74 C75 C76 -34.4(13) . .
C73 O8 C76 C75 -2.5(16) . .
C74 C75 C76 O8 25.5(14) . .
